data_4119262
loop_
_publ_author_name
'Andrew C. Stuart'
'John R. Tumbleston'
'Huaxing Zhou'
'Wentao Li'
'Shubin Liu'
'Harald Ade'
'Wei You'

_publ_section_title
;
 Fluorine Substituents Reduce Charge Recombination and Drive Structure and
 Morphology Development in Polymer Solar Cells
;
_journal_name_full 'Journal of the American Chemical Society'
_journal_page_first 1806
_journal_page_last 1815
_journal_paper_doi 10.1021/ja309289u
_journal_volume 135
_journal_year 2013
_chemical_formula_moiety 'C26 H33 F N2 S3'
_chemical_formula_sum 'C26 H33 F N2 S3'
_chemical_formula_weight 488.72
_chemical_name_systematic
;
 ? 
;
_space_group_crystal_system monoclinic
_space_group_IT_number 15
_space_group_name_Hall '-C 2yc'
_space_group_name_H-M_alt 'C 1 2/c 1'
_symmetry_space_group_name_Hall '-C 2yc'
_symmetry_space_group_name_H-M 'C 1 2/c 1'
_atom_sites_solution_hydrogens geom
_atom_sites_solution_primary direct
_atom_sites_solution_secondary difmap
_audit_creation_date 2011-05-05
_audit_creation_method
;
  Olex2 1.1-beta
  (compiled Feb 15 2011 20:38:53, GUI svn.r3494)
;
_cell_angle_alpha 90.00
_cell_angle_beta 113.622(4)
_cell_angle_gamma 90.00
_cell_formula_units_Z 8
_cell_length_a 37.236(2)
_cell_length_b 5.1150(5)
_cell_length_c 27.5448(18)
_cell_measurement_reflns_used 1792
_cell_measurement_temperature 100.15
_cell_measurement_theta_max 64.94
_cell_measurement_theta_min 2.59
_cell_volume 4806.7(6)
_computing_data_reduction 'SAINT v7.68A (Bruker, 2009)'
_computing_molecular_graphics
;
O. V. Dolomanov, L. J. Bourhis, R. J. Gildea, J. A. K. Howard and H. Puschmann,
OLEX2: a complete structure solution, refinement and analysis program.
J. Appl. Cryst. (2009). 42, 339-341.
;
_computing_publication_material
;
O. V. Dolomanov, L. J. Bourhis, R. J. Gildea, J. A. K. Howard and H. Puschmann,
OLEX2: a complete structure solution, refinement and analysis program.
J. Appl. Cryst. (2009). 42, 339-341.
;
_computing_structure_refinement 'SHELXL-97 (Sheldrick, 2008)'
_computing_structure_solution 'SHELXS-97 (Sheldrick, 2008)'
_diffrn_ambient_temperature 100.15
_diffrn_detector_area_resol_mean 8
_diffrn_measured_fraction_theta_full 0.948
_diffrn_measured_fraction_theta_max 0.948
_diffrn_measurement_device_type 'Bruker SMART APEX CCD area detector'
_diffrn_measurement_method '\w and \f scans'
_diffrn_radiation_monochromator graphite
_diffrn_radiation_type CuK\a
_diffrn_radiation_wavelength 1.54178
_diffrn_reflns_av_R_equivalents 0.1096
_diffrn_reflns_av_unetI/netI 0.1226
_diffrn_reflns_limit_h_max 44
_diffrn_reflns_limit_h_min -41
_diffrn_reflns_limit_k_max 5
_diffrn_reflns_limit_k_min -5
_diffrn_reflns_limit_l_max 31
_diffrn_reflns_limit_l_min -30
_diffrn_reflns_number 8073
_diffrn_reflns_theta_full 65.71
_diffrn_reflns_theta_max 65.71
_diffrn_reflns_theta_min 2.59
_diffrn_source 'sealed tube'
_diffrn_standards_number 0
_exptl_absorpt_coefficient_mu 3.015
_exptl_absorpt_correction_T_max 0.9891
_exptl_absorpt_correction_T_min 0.5539
_exptl_absorpt_correction_type numerical
_exptl_absorpt_process_details
;
 SADABS-2008/1 (Bruker,2008) was used for absorption correction.
 R(int) was 0.0927 before and 0.0636 after correction.
 The Ratio of minimum to maximum transmission is 0.56000404408.
 The \l/2 correction factor is 0.0015
;
_exptl_crystal_colour orange
_exptl_crystal_colour_lustre clear
_exptl_crystal_colour_primary orange
_exptl_crystal_density_diffrn 1.351
_exptl_crystal_description needle
_exptl_crystal_F_000 2080
_exptl_crystal_size_max 0.48
_exptl_crystal_size_mid 0.073
_exptl_crystal_size_min 0.06
_refine_diff_density_max 0.387
_refine_diff_density_min -0.488
_refine_diff_density_rms 0.088
_refine_ls_extinction_method none
_refine_ls_goodness_of_fit_ref 0.948
_refine_ls_hydrogen_treatment constr
_refine_ls_matrix_type full
_refine_ls_number_parameters 301
_refine_ls_number_reflns 3938
_refine_ls_number_restraints 0
_refine_ls_restrained_S_all 0.948
_refine_ls_R_factor_all 0.1310
_refine_ls_R_factor_gt 0.0655
_refine_ls_shift/su_max 0.000
_refine_ls_shift/su_mean 0.000
_refine_ls_structure_factor_coef Fsqd
_refine_ls_weighting_details 'calc w=1/[\s^2^(Fo^2^)+(0.0761P)^2^+0.0000P] where P=(Fo^2^+2Fc^2^)/3'
_refine_ls_weighting_scheme calc
_refine_ls_wR_factor_gt 0.1429
_refine_ls_wR_factor_ref 0.1734
_reflns_number_gt 2191
_reflns_number_total 3938
_reflns_threshold_expression >2sigma(I)
_cod_data_source_file ja309289u_si_003.cif
_cod_data_source_block x1104025
_cod_original_cell_volume 4806.6(6)
_cod_database_code 4119262

loop_
_space_group_symop_id
_space_group_symop_operation_xyz
1 'x, y, z'
2 '-x, y, -z+1/2'
3 'x+1/2, y+1/2, z'
4 '-x+1/2, y+1/2, -z+1/2'
5 '-x, -y, -z'
6 'x, -y, z-1/2'
7 '-x+1/2, -y+1/2, -z'
8 'x+1/2, -y+1/2, z-1/2'

loop_
_atom_site_label
_atom_site_type_symbol
_atom_site_fract_x
_atom_site_fract_y
_atom_site_fract_z
_atom_site_U_iso_or_equiv
_atom_site_adp_type
_atom_site_occupancy
_atom_site_symmetry_multiplicity
_atom_site_calc_flag
_atom_site_refinement_flags
_atom_site_disorder_assembly
_atom_site_disorder_group
S1 S 0.15011(4) -0.1747(4) 0.45031(5) 0.0343(4) Uani 1 1 d . A .
S2 S 0.16355(4) 0.1878(3) 0.23940(5) 0.0321(4) Uani 1 1 d . A .
S3 S 0.25318(3) 0.8070(3) 0.30439(4) 0.0298(4) Uani 1 1 d . A .
C1 C 0.19798(15) 0.2611(13) 0.42126(19) 0.0320(15) Uani 0.508(8) 1 d P A 2
C1A C 0.19798(15) 0.2611(13) 0.42126(19) 0.0320(15) Uani 0.492(8) 1 d P A 1
H1A H 0.1991 0.2293 0.4558 0.038 Uiso 0.492(8) 1 calc PR A 1
C2 C 0.17288(14) 0.1078(12) 0.38088(19) 0.0301(14) Uani 1 1 d . . .
C3 C 0.17343(14) 0.1728(14) 0.33001(19) 0.0310(13) Uani 1 1 d . A .
C4 C 0.19824(13) 0.3736(12) 0.32444(19) 0.0279(14) Uani 1 1 d . . .
C5 C 0.22381(13) 0.5278(12) 0.36849(19) 0.0261(12) Uani 1 1 d . A .
C6 C 0.22202(15) 0.4595(13) 0.4160(2) 0.0325(14) Uani 0.508(8) 1 d P A 2
H6 H 0.2381 0.5528 0.4469 0.039 Uiso 0.508(8) 1 calc PR A 2
C6A C 0.22202(15) 0.4595(13) 0.4160(2) 0.0325(14) Uani 0.492(8) 1 d P A 1
F7 F 0.20259(16) 0.2265(13) 0.4720(2) 0.032(2) Uani 0.508(8) 1 d P A 2
F8 F 0.24351(18) 0.5735(16) 0.4611(2) 0.041(2) Uani 0.492(8) 1 d P A 1
C8 C 0.14814(14) -0.0981(13) 0.3876(2) 0.0321(14) Uani 1 1 d . A .
C9 C 0.12056(13) -0.2478(12) 0.35043(19) 0.0285(15) Uani 1 1 d . . .
H9 H 0.1150 -0.2347 0.3137 0.034 Uiso 1 1 calc R A .
C10 C 0.10073(15) -0.4254(12) 0.3708(2) 0.0310(13) Uani 1 1 d . A .
C11 C 0.11425(15) -0.4052(13) 0.4248(2) 0.0331(14) Uani 1 1 d . . .
H11 H 0.1047 -0.5082 0.4458 0.040 Uiso 1 1 calc R A .
C12 C 0.06877(15) -0.6020(13) 0.3360(2) 0.0356(15) Uani 1 1 d . . .
H12A H 0.0800 -0.7219 0.3176 0.043 Uiso 1 1 calc R A .
H12B H 0.0489 -0.4935 0.3086 0.043 Uiso 1 1 calc R . .
C13 C 0.04796(15) -0.7667(13) 0.36314(19) 0.0335(15) Uani 1 1 d . A .
H13A H 0.0665 -0.8967 0.3866 0.040 Uiso 1 1 calc R . .
H13B H 0.0393 -0.6522 0.3854 0.040 Uiso 1 1 calc R . .
C14 C 0.01263(15) -0.9076(13) 0.3228(2) 0.0345(14) Uani 1 1 d . . .
H14A H 0.0219 -1.0217 0.3012 0.041 Uiso 1 1 calc R A .
H14B H -0.0049 -0.7751 0.2987 0.041 Uiso 1 1 calc R . .
C15 C -0.01145(16) -1.0739(14) 0.3445(2) 0.0380(15) Uani 1 1 d . A .
H15A H 0.0050 -1.2187 0.3658 0.046 Uiso 1 1 calc R . .
H15B H -0.0195 -0.9655 0.3683 0.046 Uiso 1 1 calc R . .
C16 C -0.04764(16) -1.1864(15) 0.3009(2) 0.0418(15) Uani 1 1 d . . .
H16A H -0.0394 -1.2904 0.2769 0.050 Uiso 1 1 calc R A .
H16B H -0.0640 -1.0402 0.2801 0.050 Uiso 1 1 calc R . .
C17 C -0.07251(19) -1.3579(16) 0.3201(2) 0.0523(19) Uani 1 1 d . A .
H17A H -0.0963 -1.4105 0.2898 0.078 Uiso 1 1 calc R . .
H17B H -0.0797 -1.2603 0.3454 0.078 Uiso 1 1 calc R . .
H17C H -0.0576 -1.5139 0.3373 0.078 Uiso 1 1 calc R . .
N18 N 0.15236(12) 0.0531(11) 0.28420(15) 0.0306(11) Uani 1 1 d . . .
H18 H 0.1355 -0.0752 0.2795 0.037 Uiso 1 1 calc R A .
N19 N 0.19474(12) 0.4012(10) 0.27443(16) 0.0293(11) Uani 1 1 d . A .
H19 H 0.2072 0.5152 0.2629 0.035 Uiso 1 1 calc R . .
C20 C 0.24918(14) 0.7327(12) 0.36389(19) 0.0301(14) Uani 1 1 d . . .
C21 C 0.27357(14) 0.8936(12) 0.40261(19) 0.0300(14) Uani 1 1 d . A .
H21 H 0.2754 0.8868 0.4380 0.036 Uiso 1 1 calc R . .
C22 C 0.29570(14) 1.0695(12) 0.38678(19) 0.0272(12) Uani 1 1 d . . .
C23 C 0.28681(14) 1.0448(12) 0.33362(19) 0.0276(13) Uani 1 1 d . A .
H23 H 0.2982 1.1495 0.3151 0.033 Uiso 1 1 calc R . .
C24 C 0.32453(15) 1.2645(12) 0.42381(19) 0.0306(14) Uani 1 1 d . A .
H24A H 0.3097 1.3927 0.4355 0.037 Uiso 1 1 calc R . .
H24B H 0.3424 1.1697 0.4557 0.037 Uiso 1 1 calc R . .
C25 C 0.34910(14) 1.4127(12) 0.40046(19) 0.0306(13) Uani 1 1 d . . .
H25A H 0.3316 1.5149 0.3695 0.037 Uiso 1 1 calc R A .
H25B H 0.3637 1.2864 0.3880 0.037 Uiso 1 1 calc R . .
C26 C 0.37818(14) 1.5977(12) 0.4408(2) 0.0304(13) Uani 1 1 d . A .
H26A H 0.3633 1.7321 0.4509 0.036 Uiso 1 1 calc R . .
H26B H 0.3938 1.4969 0.4731 0.036 Uiso 1 1 calc R . .
C27 C 0.40604(15) 1.7342(13) 0.4209(2) 0.0361(16) Uani 1 1 d . . .
H27A H 0.4223 1.6008 0.4131 0.043 Uiso 1 1 calc R A .
H27B H 0.3905 1.8261 0.3874 0.043 Uiso 1 1 calc R . .
C28 C 0.43280(16) 1.9293(14) 0.4602(2) 0.0414(16) Uani 1 1 d . A .
H28A H 0.4165 2.0555 0.4697 0.050 Uiso 1 1 calc R . .
H28B H 0.4473 2.0283 0.4429 0.050 Uiso 1 1 calc R . .
C29 C 0.46229(15) 1.8057(16) 0.5109(2) 0.0455(16) Uani 1 1 d . . .
H29A H 0.4773 1.6710 0.5019 0.068 Uiso 1 1 calc R A .
H29B H 0.4483 1.7261 0.5307 0.068 Uiso 1 1 calc R . .
H29C H 0.4802 1.9405 0.5327 0.068 Uiso 1 1 calc R . .

loop_
_atom_site_aniso_label
_atom_site_aniso_U_11
_atom_site_aniso_U_22
_atom_site_aniso_U_33
_atom_site_aniso_U_23
_atom_site_aniso_U_13
_atom_site_aniso_U_12
S1 0.0378(7) 0.0454(10) 0.0245(6) 0.0002(7) 0.0175(5) -0.0064(7)
S2 0.0362(7) 0.0433(10) 0.0209(6) -0.0016(6) 0.0157(5) -0.0040(7)
S3 0.0331(6) 0.0392(9) 0.0221(6) -0.0008(6) 0.0163(5) -0.0020(7)
C1 0.035(3) 0.045(5) 0.023(2) 0.006(2) 0.019(2) 0.003(3)
C1A 0.035(3) 0.045(5) 0.023(2) 0.006(2) 0.019(2) 0.003(3)
C2 0.030(2) 0.040(4) 0.024(3) -0.001(2) 0.015(2) 0.002(2)
C3 0.031(2) 0.045(4) 0.023(2) 0.003(3) 0.017(2) 0.005(3)
C4 0.027(2) 0.037(4) 0.023(2) 0.002(2) 0.014(2) 0.006(2)
C5 0.026(2) 0.033(4) 0.025(2) 0.001(2) 0.016(2) 0.003(2)
C6 0.033(3) 0.046(4) 0.024(3) -0.004(3) 0.017(2) -0.002(3)
C6A 0.033(3) 0.046(4) 0.024(3) -0.004(3) 0.017(2) -0.002(3)
F7 0.038(3) 0.043(5) 0.019(3) -0.003(3) 0.015(2) -0.011(3)
F8 0.042(4) 0.061(6) 0.026(3) -0.009(3) 0.018(3) -0.022(3)
C8 0.031(3) 0.041(4) 0.032(3) 0.004(3) 0.022(2) 0.006(3)
C9 0.026(2) 0.040(5) 0.021(2) 0.001(2) 0.010(2) 0.005(2)
C10 0.032(3) 0.033(4) 0.033(3) -0.001(3) 0.018(2) 0.002(2)
C11 0.039(3) 0.039(4) 0.030(3) 0.001(3) 0.022(2) 0.001(3)
C12 0.038(3) 0.045(5) 0.033(3) 0.002(3) 0.023(2) -0.001(3)
C13 0.037(3) 0.042(5) 0.025(3) 0.008(3) 0.017(2) 0.001(3)
C14 0.032(3) 0.046(4) 0.029(3) 0.004(3) 0.017(2) 0.001(3)
C15 0.042(3) 0.045(5) 0.030(3) 0.001(3) 0.018(2) 0.002(3)
C16 0.049(3) 0.050(4) 0.030(3) 0.000(3) 0.020(3) -0.008(3)
C17 0.055(4) 0.063(6) 0.041(3) -0.004(3) 0.022(3) -0.019(4)
N18 0.029(2) 0.041(3) 0.023(2) -0.007(2) 0.0119(17) -0.006(2)
N19 0.032(2) 0.035(3) 0.026(2) 0.006(2) 0.0169(18) 0.003(2)
C20 0.031(3) 0.036(4) 0.028(3) 0.001(2) 0.017(2) 0.003(2)
C21 0.030(2) 0.043(4) 0.020(2) 0.004(2) 0.014(2) 0.002(2)
C22 0.029(2) 0.032(4) 0.023(2) 0.002(2) 0.014(2) 0.004(2)
C23 0.031(3) 0.033(4) 0.025(3) 0.003(2) 0.018(2) 0.005(2)
C24 0.036(3) 0.036(4) 0.022(2) -0.001(2) 0.014(2) 0.000(2)
C25 0.030(3) 0.040(4) 0.024(2) 0.001(3) 0.013(2) 0.000(2)
C26 0.031(3) 0.033(4) 0.029(3) -0.001(2) 0.014(2) 0.001(2)
C27 0.038(3) 0.046(5) 0.029(3) 0.001(3) 0.019(2) -0.006(3)
C28 0.043(3) 0.051(5) 0.035(3) -0.003(3) 0.021(3) -0.012(3)
C29 0.028(3) 0.066(5) 0.046(3) -0.005(3) 0.019(2) -0.009(3)

loop_
_atom_type_symbol
_atom_type_description
_atom_type_scat_dispersion_real
_atom_type_scat_dispersion_imag
_atom_type_scat_source
C C 0.0181 0.0091 'International Tables Vol C Tables 4.2.6.8 and 6.1.1.4'
H H 0.0000 0.0000 'International Tables Vol C Tables 4.2.6.8 and 6.1.1.4'
F F 0.0727 0.0534 'International Tables Vol C Tables 4.2.6.8 and 6.1.1.4'
N N 0.0311 0.0180 'International Tables Vol C Tables 4.2.6.8 and 6.1.1.4'
S S 0.3331 0.5567 'International Tables Vol C Tables 4.2.6.8 and 6.1.1.4'

loop_
_geom_angle_atom_site_label_1
_geom_angle_atom_site_label_2
_geom_angle_atom_site_label_3
_geom_angle
C11 S1 C8 91.9(3)
N19 S2 N18 100.2(2)
C23 S3 C20 92.0(3)
C2 C1 C6 125.9(5)
F7 C1 C2 121.7(5)
F7 C1 C6 112.4(5)
C1 C2 C3 112.5(5)
C1 C2 C8 124.6(4)
C3 C2 C8 122.9(5)
C4 C3 C2 121.9(5)
N18 C3 C2 125.3(5)
N18 C3 C4 112.8(4)
C3 C4 C5 122.7(4)
N19 C4 C3 112.7(5)
N19 C4 C5 124.6(5)
C4 C5 C20 123.8(4)
C6 C5 C4 113.2(5)
C6 C5 C20 123.1(5)
C1 C6 H6 118.1
C5 C6 C1 123.8(5)
C5 C6 H6 118.1
C2 C8 S1 120.6(4)
C9 C8 S1 109.8(4)
C9 C8 C2 129.5(5)
C8 C9 H9 122.6
C8 C9 C10 114.7(4)
C10 C9 H9 122.6
C9 C10 C12 122.6(5)
C11 C10 C9 111.0(5)
C11 C10 C12 126.4(5)
S1 C11 H11 123.7
C10 C11 S1 112.6(4)
C10 C11 H11 123.7
C10 C12 H12A 108.1
C10 C12 H12B 108.1
C10 C12 C13 116.7(4)
H12A C12 H12B 107.3
C13 C12 H12A 108.1
C13 C12 H12B 108.1
C12 C13 H13A 109.4
C12 C13 H13B 109.4
H13A C13 H13B 108.0
C14 C13 C12 111.3(4)
C14 C13 H13A 109.4
C14 C13 H13B 109.4
C13 C14 H14A 108.1
C13 C14 H14B 108.1
C13 C14 C15 116.8(4)
H14A C14 H14B 107.3
C15 C14 H14A 108.1
C15 C14 H14B 108.1
C14 C15 H15A 109.2
C14 C15 H15B 109.2
H15A C15 H15B 107.9
C16 C15 C14 112.2(4)
C16 C15 H15A 109.2
C16 C15 H15B 109.2
C15 C16 H16A 108.6
C15 C16 H16B 108.6
C15 C16 C17 114.7(5)
H16A C16 H16B 107.6
C17 C16 H16A 108.6
C17 C16 H16B 108.6
C16 C17 H17A 109.5
C16 C17 H17B 109.5
C16 C17 H17C 109.5
H17A C17 H17B 109.5
H17A C17 H17C 109.5
H17B C17 H17C 109.5
S2 N18 H18 126.5
C3 N18 S2 107.1(4)
C3 N18 H18 126.5
S2 N19 H19 126.4
C4 N19 S2 107.2(4)
C4 N19 H19 126.4
C5 C20 S3 122.9(4)
C21 C20 S3 108.8(4)
C21 C20 C5 128.3(4)
C20 C21 H21 122.1
C20 C21 C22 115.7(4)
C22 C21 H21 122.1
C21 C22 C24 123.9(4)
C23 C22 C21 110.6(5)
C23 C22 C24 125.5(5)
S3 C23 H23 123.6
C22 C23 S3 112.9(4)
C22 C23 H23 123.6
C22 C24 H24A 108.4
C22 C24 H24B 108.4
H24A C24 H24B 107.5
C25 C24 C22 115.3(4)
C25 C24 H24A 108.4
C25 C24 H24B 108.4
C24 C25 H25A 109.2
C24 C25 H25B 109.2
C24 C25 C26 111.9(4)
H25A C25 H25B 107.9
C26 C25 H25A 109.2
C26 C25 H25B 109.2
C25 C26 H26A 108.7
C25 C26 H26B 108.7
H26A C26 H26B 107.6
C27 C26 C25 114.1(4)
C27 C26 H26A 108.7
C27 C26 H26B 108.7
C26 C27 H27A 109.0
C26 C27 H27B 109.0
H27A C27 H27B 107.8
C28 C27 C26 113.0(4)
C28 C27 H27A 109.0
C28 C27 H27B 109.0
C27 C28 H28A 108.7
C27 C28 H28B 108.7
C27 C28 C29 114.1(6)
H28A C28 H28B 107.6
C29 C28 H28A 108.7
C29 C28 H28B 108.7
C28 C29 H29A 109.5
C28 C29 H29B 109.5
C28 C29 H29C 109.5
H29A C29 H29B 109.5
H29A C29 H29C 109.5
H29B C29 H29C 109.5

loop_
_geom_bond_atom_site_label_1
_geom_bond_atom_site_label_2
_geom_bond_distance
S1 C8 1.744(5)
S1 C11 1.707(6)
S2 N18 1.607(5)
S2 N19 1.604(5)
S3 C20 1.746(5)
S3 C23 1.699(6)
C1 C2 1.376(8)
C1 C6 1.399(8)
C1 F7 1.350(7)
C2 C3 1.448(7)
C2 C8 1.459(8)
C3 C4 1.430(8)
C3 N18 1.338(7)
C4 C5 1.440(8)
C4 N19 1.338(6)
C5 C6 1.382(7)
C5 C20 1.450(8)
C6 H6 0.9500
C8 C9 1.359(8)
C9 H9 0.9500
C9 C10 1.421(8)
C10 C11 1.370(7)
C10 C12 1.496(8)
C11 H11 0.9500
C12 H12A 0.9900
C12 H12B 0.9900
C12 C13 1.527(7)
C13 H13A 0.9900
C13 H13B 0.9900
C13 C14 1.521(8)
C14 H14A 0.9900
C14 H14B 0.9900
C14 C15 1.522(8)
C15 H15A 0.9900
C15 H15B 0.9900
C15 C16 1.514(8)
C16 H16A 0.9900
C16 H16B 0.9900
C16 C17 1.515(9)
C17 H17A 0.9800
C17 H17B 0.9800
C17 H17C 0.9800
N18 H18 0.8800
N19 H19 0.8800
C20 C21 1.365(8)
C21 H21 0.9500
C21 C22 1.402(8)
C22 C23 1.372(7)
C22 C24 1.520(8)
C23 H23 0.9500
C24 H24A 0.9900
C24 H24B 0.9900
C24 C25 1.515(7)
C25 H25A 0.9900
C25 H25B 0.9900
C25 C26 1.529(8)
C26 H26A 0.9900
C26 H26B 0.9900
C26 C27 1.524(7)
C27 H27A 0.9900
C27 H27B 0.9900
C27 C28 1.516(8)
C28 H28A 0.9900
C28 H28B 0.9900
C28 C29 1.525(9)
C29 H29A 0.9800
C29 H29B 0.9800
C29 H29C 0.9800

loop_
_geom_torsion_atom_site_label_1
_geom_torsion_atom_site_label_2
_geom_torsion_atom_site_label_3
_geom_torsion_atom_site_label_4
_geom_torsion
S1 C8 C9 C10 -0.2(6)
S3 C20 C21 C22 -1.1(6)
C1 C2 C3 C4 0.8(8)
C1 C2 C3 N18 179.1(5)
C1 C2 C8 S1 -2.4(8)
C1 C2 C8 C9 174.9(6)
C2 C1 C6 C5 -0.3(10)
C2 C3 C4 C5 -1.1(8)
C2 C3 C4 N19 179.3(5)
C2 C3 N18 S2 -178.6(5)
C2 C8 C9 C10 -177.8(5)
C3 C2 C8 S1 177.7(4)
C3 C2 C8 C9 -4.9(9)
C3 C4 C5 C6 0.6(7)
C3 C4 C5 C20 -179.9(5)
C3 C4 N19 S2 -0.9(6)
C4 C3 N18 S2 -0.2(6)
C4 C5 C6 C1 0.1(8)
C4 C5 C20 S3 -2.8(8)
C4 C5 C20 C21 178.1(5)
C5 C4 N19 S2 179.4(4)
C5 C20 C21 C22 178.1(5)
C6 C1 C2 C3 -0.1(8)
C6 C1 C2 C8 180.0(6)
C6 C5 C20 S3 176.6(4)
C6 C5 C20 C21 -2.4(9)
F7 C1 C2 C3 -178.1(6)
F7 C1 C2 C8 2.0(9)
F7 C1 C6 C5 177.8(6)
C8 S1 C11 C10 -0.3(5)
C8 C2 C3 C4 -179.3(5)
C8 C2 C3 N18 -1.0(9)
C8 C9 C10 C11 0.0(7)
C8 C9 C10 C12 178.5(5)
C9 C10 C11 S1 0.3(6)
C9 C10 C12 C13 -175.3(5)
C10 C12 C13 C14 172.0(5)
C11 S1 C8 C2 178.1(5)
C11 S1 C8 C9 0.3(4)
C11 C10 C12 C13 3.0(9)
C12 C10 C11 S1 -178.2(5)
C12 C13 C14 C15 -178.5(5)
C13 C14 C15 C16 175.3(6)
C14 C15 C16 C17 179.0(6)
N18 S2 N19 C4 0.7(4)
N18 C3 C4 C5 -179.6(5)
N18 C3 C4 N19 0.8(7)
N19 S2 N18 C3 -0.3(4)
N19 C4 C5 C6 -179.8(5)
N19 C4 C5 C20 -0.3(8)
C20 S3 C23 C22 0.8(4)
C20 C5 C6 C1 -179.5(5)
C20 C21 C22 C23 1.7(7)
C20 C21 C22 C24 -180.0(5)
C21 C22 C23 S3 -1.5(6)
C21 C22 C24 C25 172.6(5)
C22 C24 C25 C26 -178.1(5)
C23 S3 C20 C5 -179.0(5)
C23 S3 C20 C21 0.2(4)
C23 C22 C24 C25 -9.2(8)
C24 C22 C23 S3 -179.8(4)
C24 C25 C26 C27 175.0(5)
C25 C26 C27 C28 176.3(5)
C26 C27 C28 C29 66.5(7)
